data_4516296
loop_
_publ_author_name
'd&#x2019;Agostino, Simone'
'Grepioni, Fabrizia'
'Braga, Dario'
'Ventura, Barbara'

_publ_section_title
;
 Tipping the Balance with the Aid of Stoichiometry: Room Temperature
 Phosphorescence versus Fluorescence in Organic Cocrystals
;
_journal_issue 4
_journal_name_full 'Crystal Growth &amp; Design'
_journal_page_first 2039
_journal_paper_doi 10.1021/acs.cgd.5b00226
_journal_volume 15
_journal_year 2015
_chemical_formula_sum 'C26 H12 F8 I4'
_chemical_formula_weight 983.96
_space_group_IT_number 15
_space_group_name_Hall '-C 2yc'
_space_group_name_H-M_alt 'C 1 2/c 1'
_symmetry_cell_setting monoclinic
_symmetry_space_group_name_H-M 'C 1 2/c 1'
_atom_sites_solution_hydrogens geom
_atom_sites_solution_primary direct
_atom_sites_solution_secondary difmap
_audit_creation_method SHELXL-97
_cell_angle_alpha 90.000(5)
_cell_angle_beta 91.442(5)
_cell_angle_gamma 90.000(5)
_cell_formula_units_Z 4
_cell_length_a 22.549(5)
_cell_length_b 14.166(5)
_cell_length_c 8.650(5)
_cell_measurement_reflns_used 1323
_cell_measurement_temperature 295(2)
_cell_measurement_theta_max 24.9280
_cell_measurement_theta_min 3.6120
_cell_volume 2762(2)
_computing_cell_refinement
;
CrysAlisPro, Agilent Technologies,
Version 1.171.36.28 (release 01-02-2013 CrysAlis171 .NET)
(compiled Feb  1 2013,16:14:44)
;
_computing_data_collection
;
CrysAlisPro, Agilent Technologies,
Version 1.171.36.28 (release 01-02-2013 CrysAlis171 .NET)
(compiled Feb  1 2013,16:14:44)
;
_computing_data_reduction
;
CrysAlisPro, Agilent Technologies,
Version 1.171.36.28 (release 01-02-2013 CrysAlis171 .NET)
(compiled Feb  1 2013,16:14:44)
;
_computing_structure_refinement 'SHELXL-97 (Sheldrick, 2008)'
_computing_structure_solution 'SHELXS-97 (Sheldrick, 2005)'
_diffrn_ambient_temperature 295(2)
_diffrn_detector_area_resol_mean 16.1340
_diffrn_measured_fraction_theta_full 0.999
_diffrn_measured_fraction_theta_max 0.855
_diffrn_measurement_details
;
#__ type_ start__ end____ width___ exp.time_
  1 omega  -73.00  -46.00   1.0000   20.0000
omega____ theta____ kappa____ phi______ frames
    -      -17.5955  -19.0000  -30.0000 27

#__ type_ start__ end____ width___ exp.time_
  2 omega  -18.00   13.00   1.0000   20.0000
omega____ theta____ kappa____ phi______ frames
    -      -17.5955  -99.0000  -90.0000 31

#__ type_ start__ end____ width___ exp.time_
  3 omega   34.00   89.00   1.0000   20.0000
omega____ theta____ kappa____ phi______ frames
    -       18.6892  179.0000  -90.0000 55

#__ type_ start__ end____ width___ exp.time_
  4 omega  -24.00   92.00   1.0000   20.0000
omega____ theta____ kappa____ phi______ frames
    -       18.6892   19.0000  -30.0000 116

;
_diffrn_measurement_device_type 'Xcalibur, Sapphire3'
_diffrn_measurement_method 'omega scan'
_diffrn_radiation_monochromator graphite
_diffrn_radiation_source 'Enhance (Mo) X-ray Source'
_diffrn_radiation_type MoK\a
_diffrn_radiation_wavelength 0.71073
_diffrn_reflns_av_R_equivalents 0.0568
_diffrn_reflns_av_sigmaI/netI 0.0955
_diffrn_reflns_limit_h_max 30
_diffrn_reflns_limit_h_min -19
_diffrn_reflns_limit_k_max 16
_diffrn_reflns_limit_k_min -19
_diffrn_reflns_limit_l_max 10
_diffrn_reflns_limit_l_min -11
_diffrn_reflns_number 6385
_diffrn_reflns_theta_full 25.00
_diffrn_reflns_theta_max 29.04
_diffrn_reflns_theta_min 2.88
_diffrn_standards_number 6487
_exptl_absorpt_coefficient_mu 4.582
_exptl_absorpt_correction_T_max 1.00000
_exptl_absorpt_correction_T_min 0.40768
_exptl_absorpt_correction_type multi-scan
_exptl_absorpt_process_details
;
CrysAlisPro, Agilent Technologies,
Version 1.171.36.28 (release 01-02-2013 CrysAlis171 .NET)
(compiled Feb  1 2013,16:14:44)
Empirical absorption correction using spherical harmonics,
 implemented in SCALE3 ABSPACK scaling algorithm.
;
_exptl_crystal_colour colorless
_exptl_crystal_density_diffrn 2.366
_exptl_crystal_density_method 'not measured'
_exptl_crystal_description prism
_exptl_crystal_F_000 1808
_exptl_crystal_size_max 0.08
_exptl_crystal_size_mid 0.07
_exptl_crystal_size_min 0.02
_refine_diff_density_max 1.030
_refine_diff_density_min -0.763
_refine_diff_density_rms 0.161
_refine_ls_extinction_method none
_refine_ls_goodness_of_fit_ref 1.005
_refine_ls_hydrogen_treatment constr
_refine_ls_matrix_type full
_refine_ls_number_parameters 173
_refine_ls_number_reflns 3158
_refine_ls_number_restraints 4
_refine_ls_restrained_S_all 1.011
_refine_ls_R_factor_all 0.1517
_refine_ls_R_factor_gt 0.0622
_refine_ls_shift/su_max 0.001
_refine_ls_shift/su_mean 0.000
_refine_ls_structure_factor_coef Fsqd
_refine_ls_weighting_details 'calc w=1/[\s^2^(Fo^2^)+(0.0285P)^2^+0.0000P] where P=(Fo^2^+2Fc^2^)/3'
_refine_ls_weighting_scheme calc
_refine_ls_wR_factor_gt 0.0993
_refine_ls_wR_factor_ref 0.1381
_reflns_number_gt 1431
_reflns_number_total 3158
_reflns_threshold_expression >2\s(I)
_cod_data_source_file cg5b00226_si_002.cif
_cod_data_source_block 4_[(tS)(I2F4)2]
_cod_original_sg_symbol_H-M C2/c
_cod_database_code 4516296

loop_
_symmetry_equiv_pos_as_xyz
'x, y, z'
'-x, y, -z+1/2'
'x+1/2, y+1/2, z'
'-x+1/2, y+1/2, -z+1/2'
'-x, -y, -z'
'x, -y, z-1/2'
'-x+1/2, -y+1/2, -z'
'x+1/2, -y+1/2, z-1/2'

loop_
_atom_site_label
_atom_site_type_symbol
_atom_site_fract_x
_atom_site_fract_y
_atom_site_fract_z
_atom_site_U_iso_or_equiv
_atom_site_adp_type
_atom_site_occupancy
_atom_site_symmetry_multiplicity
_atom_site_calc_flag
_atom_site_refinement_flags
C11A C 0.5128(10) 0.8428(14) 0.210(2) 0.059(6) Uiso 0.50 1 d P
H11A H 0.5302 0.7968 0.1486 0.071 Uiso 0.50 1 calc PRD
C12B C 0.5139(8) 0.9035(13) 0.214(2) 0.045(5) Uiso 0.50 1 d P
H12B H 0.5354 0.9502 0.1647 0.054 Uiso 0.50 1 calc PRD
C1 C 0.3012(4) 0.6269(7) 0.8628(10) 0.046(2) Uani 1 1 d .
C2 C 0.3214(4) 0.6227(8) 0.7131(11) 0.051(3) Uani 1 1 d .
C3 C 0.2827(5) 0.6211(8) 0.5867(11) 0.060(3) Uani 1 1 d .
C4 C 0.2029(4) 0.6267(8) 0.7546(10) 0.046(2) Uani 1 1 d .
C5 C 0.2227(4) 0.6236(8) 0.6055(11) 0.049(3) Uani 1 1 d .
C6 C 0.2411(4) 0.6293(7) 0.8789(10) 0.046(2) Uani 1 1 d .
C7 C 0.5000 0.5410(11) 0.2500 0.067(5) Uani 1 2 d S
H7 H 0.5000 0.4753 0.2500 0.080 Uiso 1 2 calc SR
C8 C 0.5355(5) 0.5890(9) 0.1519(13) 0.065(3) Uani 1 1 d .
H8 H 0.5601 0.5560 0.0862 0.077 Uiso 1 1 calc R
C9 C 0.5351(5) 0.6818(10) 0.1496(12) 0.063(3) Uani 1 1 d D
H9 H 0.5587 0.7133 0.0797 0.076 Uiso 1 1 calc R
C10 C 0.5000 0.7345(11) 0.2500 0.055(4) Uani 1 2 d SD
C13 C 0.5000 1.0118(12) 0.2500 0.058(4) Uani 1 2 d SD
C14 C 0.5391(5) 1.0619(10) 0.1614(13) 0.074(4) Uani 1 1 d D
H14 H 0.5663 1.0296 0.1022 0.089 Uiso 1 1 calc R
C15 C 0.5386(6) 1.1549(12) 0.1595(15) 0.087(5) Uani 1 1 d .
H15 H 0.5643 1.1878 0.0967 0.105 Uiso 1 1 calc R
C16 C 0.5000 1.2027(15) 0.2500 0.108(10) Uani 1 2 d S
H16 H 0.5000 1.2683 0.2500 0.129 Uiso 1 2 calc SR
F1 F 0.3805(3) 0.6217(5) 0.6883(7) 0.082(2) Uani 1 1 d .
F2 F 0.3058(3) 0.6176(5) 0.4455(6) 0.083(2) Uani 1 1 d .
F3 F 0.1448(2) 0.6287(5) 0.7799(6) 0.077(2) Uani 1 1 d .
F4 F 0.2194(3) 0.6332(5) 1.0223(6) 0.082(2) Uani 1 1 d .
I1 I 0.36049(3) 0.63047(6) 1.05150(8) 0.0670(3) Uani 1 1 d .
I2 I 0.16346(3) 0.61962(6) 0.41831(7) 0.0677(3) Uani 1 1 d .

loop_
_atom_site_aniso_label
_atom_site_aniso_U_11
_atom_site_aniso_U_22
_atom_site_aniso_U_33
_atom_site_aniso_U_23
_atom_site_aniso_U_13
_atom_site_aniso_U_12
C1 0.057(7) 0.034(6) 0.046(6) 0.002(5) -0.015(5) -0.004(5)
C2 0.035(6) 0.059(7) 0.060(6) 0.001(6) 0.011(5) -0.001(5)
C3 0.079(8) 0.060(8) 0.040(6) 0.000(6) 0.000(6) -0.014(7)
C4 0.040(6) 0.051(7) 0.047(6) 0.004(5) -0.007(5) -0.004(5)
C5 0.044(6) 0.049(6) 0.055(6) 0.008(6) -0.003(5) 0.008(5)
C6 0.048(6) 0.046(6) 0.043(5) 0.005(5) -0.002(5) -0.002(5)
C7 0.067(12) 0.033(9) 0.096(13) 0.000 -0.047(10) 0.000
C8 0.070(9) 0.061(9) 0.062(8) -0.015(6) -0.008(6) 0.005(7)
C9 0.048(7) 0.087(11) 0.054(7) 0.019(7) 0.003(6) -0.015(7)
C10 0.065(11) 0.046(10) 0.052(9) 0.000 -0.017(8) 0.000
C13 0.057(11) 0.052(11) 0.063(11) 0.000 -0.033(9) 0.000
C14 0.079(10) 0.083(11) 0.059(8) -0.018(8) -0.031(7) 0.005(8)
C15 0.093(12) 0.091(13) 0.077(10) 0.023(9) -0.032(9) -0.033(9)
C16 0.17(3) 0.041(13) 0.112(19) 0.000 -0.077(18) 0.000
F1 0.056(4) 0.108(6) 0.082(4) 0.000(4) 0.009(3) -0.005(4)
F2 0.083(5) 0.119(6) 0.049(3) 0.002(4) 0.013(3) 0.005(4)
F3 0.042(4) 0.120(6) 0.069(4) -0.018(4) -0.001(3) 0.001(4)
F4 0.068(4) 0.133(7) 0.046(3) -0.011(4) -0.002(3) 0.003(4)
I1 0.0629(5) 0.0720(6) 0.0650(5) 0.0014(4) -0.0214(4) -0.0010(4)
I2 0.0809(6) 0.0675(6) 0.0538(4) -0.0017(4) -0.0197(4) 0.0019(5)

loop_
_atom_type_symbol
_atom_type_description
_atom_type_scat_dispersion_real
_atom_type_scat_dispersion_imag
_atom_type_scat_source
C C 0.0033 0.0016 'International Tables Vol C Tables 4.2.6.8 and 6.1.1.4'
H H 0.0000 0.0000 'International Tables Vol C Tables 4.2.6.8 and 6.1.1.4'
F F 0.0171 0.0103 'International Tables Vol C Tables 4.2.6.8 and 6.1.1.4'
I I -0.4742 1.8119 'International Tables Vol C Tables 4.2.6.8 and 6.1.1.4'

loop_
_geom_angle_atom_site_label_1
_geom_angle_atom_site_label_2
_geom_angle_atom_site_label_3
_geom_angle
_geom_angle_site_symmetry_1
_geom_angle_site_symmetry_3
C12B C11A C11A 89.0(18) . 2_655
C12B C11A C12B 45.6(19) . 2_655
C11A C11A C12B 43.6(9) 2_655 2_655
C12B C11A C10 162(2) . .
C11A C11A C10 73.3(7) 2_655 .
C12B C11A C10 116.9(12) 2_655 .
C11A C12B C12B 90.8(18) . 2_655
C11A C12B C11A 47(2) . 2_655
C12B C12B C11A 43.6(9) 2_655 2_655
C11A C12B C13 164(2) . .
C12B C12B C13 73.8(6) 2_655 .
C11A C12B C13 117.4(12) 2_655 .
C6 C1 C2 116.6(8) . .
C6 C1 I1 122.6(7) . .
C2 C1 I1 120.8(7) . .
F1 C2 C3 118.7(9) . .
F1 C2 C1 119.9(9) . .
C3 C2 C1 121.5(9) . .
F2 C3 C5 121.2(9) . .
F2 C3 C2 117.9(10) . .
C5 C3 C2 120.9(9) . .
F3 C4 C6 118.3(8) . .
F3 C4 C5 119.8(8) . .
C6 C4 C5 121.9(9) . .
C3 C5 C4 117.2(9) . .
C3 C5 I2 121.8(7) . .
C4 C5 I2 121.0(7) . .
F4 C6 C4 119.5(9) . .
F4 C6 C1 118.6(8) . .
C4 C6 C1 121.8(9) . .
C8 C7 C8 120.1(17) . 2_655
C9 C8 C7 120.3(13) . .
C8 C9 C10 121.8(12) . .
C9 C10 C9 115.8(15) . 2_655
C9 C10 C11A 138.8(12) . 2_655
C9 C10 C11A 105.5(8) 2_655 2_655
C9 C10 C11A 105.5(8) . .
C9 C10 C11A 138.8(12) 2_655 .
C11A C10 C11A 33.3(14) 2_655 .
C14 C13 C14 118.0(17) . 2_655
C14 C13 C12B 104.8(9) . .
C14 C13 C12B 137.2(12) 2_655 .
C14 C13 C12B 137.2(12) . 2_655
C14 C13 C12B 104.8(9) 2_655 2_655
C12B C13 C12B 32.4(13) . 2_655
C15 C14 C13 121.1(15) . .
C14 C15 C16 119.6(17) . .
C15 C16 C15 121(2) . 2_655

loop_
_geom_bond_atom_site_label_1
_geom_bond_atom_site_label_2
_geom_bond_distance
_geom_bond_site_symmetry_2
C11A C12B 0.86(2) .
C11A C11A 0.92(3) 2_655
C11A C12B 1.25(2) 2_655
C11A C10 1.602(19) .
C12B C12B 0.89(3) 2_655
C12B C11A 1.25(2) 2_655
C12B C13 1.598(18) .
C1 C6 1.366(12) .
C1 C2 1.385(12) .
C1 I1 2.085(8) .
C2 F1 1.354(10) .
C2 C3 1.383(12) .
C3 F2 1.341(11) .
C3 C5 1.366(13) .
C4 F3 1.335(10) .
C4 C6 1.360(12) .
C4 C5 1.376(12) .
C5 I2 2.074(9) .
C6 F4 1.345(10) .
C7 C8 1.363(14) .
C7 C8 1.363(14) 2_655
C8 C9 1.314(16) .
C9 C10 1.404(14) .
C10 C9 1.404(14) 2_655
C10 C11A 1.602(19) 2_655
C13 C14 1.380(14) .
C13 C14 1.380(14) 2_655
C13 C12B 1.598(18) 2_655
C14 C15 1.317(18) .
C15 C16 1.365(17) .
C16 C15 1.365(17) 2_655
